data_7709027
loop_
_publ_author_name
'Bronisz, Robert'
'Ksi\;a\.zek, Maria'
'Kusz, Joachim'
'Weselski, Marek Damian'

_publ_section_title
;
 Single crystal-to-single crystal transformation -- from two distinct to
 three distinct spin crossover centers in 2D coordination polymer
 [Fe(bbtr)3](CF3SO3)2
;
_journal_name_full 'Dalton Transactions'
_journal_paper_doi 10.1039/D1DT03578A
_journal_year 2021
_chemical_formula_sum 'C26 H36 F6 Fe N18 O6 S2'
_chemical_formula_weight 930.70
_space_group_crystal_system hexagonal
_space_group_IT_number 173
_space_group_name_Hall 'P 6c'
_space_group_name_H-M_alt 'P 63'
_atom_sites_solution_hydrogens geom
_audit_creation_method SHELXL-2018/3
_audit_update_record
;
2021-11-24 deposited with the CCDC.	2021-12-06 downloaded from the CCDC.
;
_cell_angle_alpha 90
_cell_angle_beta 90
_cell_angle_gamma 120
_cell_formula_units_Z 6
_cell_length_a 19.5869(3)
_cell_length_b 19.5869(3)
_cell_length_c 19.0349(6)
_cell_measurement_reflns_used 5943
_cell_measurement_temperature 280(1)
_cell_measurement_theta_max 70.7040
_cell_measurement_theta_min 3.4370
_cell_volume 6324.3(2)
_computing_cell_refinement 'CrysAlisPro 1.171.38.41q (Rigaku OD, 2015)'
_computing_data_collection 'CrysAlisPro 1.171.38.41q (Rigaku OD, 2015)'
_computing_data_reduction 'CrysAlisPro 1.171.38.41q (Rigaku OD, 2015)'
_computing_structure_refinement 'SHELXL-2018/3 (Sheldrick, 2015)'
_computing_structure_solution 'SHELXS-2013 (Sheldrick, 2015)'
_diffrn_ambient_temperature 280(1)
_diffrn_detector_area_resol_mean 10.4498
_diffrn_measured_fraction_theta_full 0.995
_diffrn_measured_fraction_theta_max 0.989
_diffrn_measurement_device_type
;
SuperNova diffractometer (Agilent Technologies) with Atlas detector
;
_diffrn_measurement_method '\w scans'
_diffrn_radiation_type CuK\a
_diffrn_radiation_wavelength 1.54184
_diffrn_reflns_av_R_equivalents 0.0599
_diffrn_reflns_av_unetI/netI 0.0400
_diffrn_reflns_Laue_measured_fraction_full 0.995
_diffrn_reflns_Laue_measured_fraction_max 0.989
_diffrn_reflns_limit_h_max 24
_diffrn_reflns_limit_h_min -19
_diffrn_reflns_limit_k_max 24
_diffrn_reflns_limit_k_min -23
_diffrn_reflns_limit_l_max 23
_diffrn_reflns_limit_l_min -23
_diffrn_reflns_number 45063
_diffrn_reflns_point_group_measured_fraction_full 0.991
_diffrn_reflns_point_group_measured_fraction_max 0.981
_diffrn_reflns_theta_full 67.684
_diffrn_reflns_theta_max 73.843
_diffrn_reflns_theta_min 4.515
_diffrn_source 'micro-focus sealed X-ray tube'
_exptl_absorpt_coefficient_mu 4.575
_exptl_absorpt_correction_T_max 1.00000
_exptl_absorpt_correction_T_min 0.42403
_exptl_absorpt_correction_type multi-scan
_exptl_absorpt_process_details
;
CrysAlisPro 1.171.38.41q (Rigaku Oxford Diffraction, 2015)
Empirical absorption correction using spherical harmonics,
 implemented in SCALE3 ABSPACK scaling algorithm.
;
_exptl_crystal_colour colorless
_exptl_crystal_density_diffrn 1.466
_exptl_crystal_description polyhedron
_exptl_crystal_F_000 2868
_exptl_crystal_size_max 0.160
_exptl_crystal_size_mid 0.140
_exptl_crystal_size_min 0.040
_refine_diff_density_max 2.371
_refine_diff_density_min -0.528
_refine_diff_density_rms 0.126
_refine_ls_abs_structure_details
;
 Flack x determined using 1521 quotients [(I+)-(I-)]/[(I+)+(I-)]
 (Parsons, Flack and Wagner, Acta Cryst. B69 (2013) 249-259).
;
_refine_ls_abs_structure_Flack 0.118(12)
_refine_ls_extinction_method none
_refine_ls_goodness_of_fit_ref 1.262
_refine_ls_hydrogen_treatment constr
_refine_ls_matrix_type fullcycle
_refine_ls_number_parameters 524
_refine_ls_number_reflns 8386
_refine_ls_number_restraints 268
_refine_ls_restrained_S_all 1.321
_refine_ls_R_factor_all 0.1691
_refine_ls_R_factor_gt 0.1022
_refine_ls_shift/su_max 0.020
_refine_ls_shift/su_mean 0.004
_refine_ls_structure_factor_coef Fsqd
_refine_ls_weighting_details 'w=1/[\s^2^(Fo^2^)+(0.1393P)^2^] where P=(Fo^2^+2Fc^2^)/3'
_refine_ls_weighting_scheme calc
_refine_ls_wR_factor_gt 0.2455
_refine_ls_wR_factor_ref 0.2975
_reflns_Friedel_coverage 0.922
_reflns_Friedel_fraction_full 0.987
_reflns_Friedel_fraction_max 0.972
_reflns_number_gt 4357
_reflns_number_total 8386
_reflns_threshold_expression 'I > 2\s(I)'
_cod_data_source_file d1dt03578a2.cif
_cod_data_source_block rb19_rb209b_8b_11_280K
_cod_original_cell_volume 6324.3(3)
_cod_database_code 7709027
_shelx_shelxl_version_number 2018/3
_shelx_space_group_comment
;
The symmetry employed for this shelxl refinement is uniquely defined
by the following loop, which should always be used as a source of
symmetry information in preference to the above space-group names.
They are only intended as comments.
;
_shelx_estimated_absorpt_t_min 0.528
_shelx_estimated_absorpt_t_max 0.838

loop_
_space_group_symop_operation_xyz
'x, y, z'
'x-y, x, z+1/2'
'-y, x-y, z'
'-x, -y, z+1/2'
'-x+y, -x, z'
'y, -x+y, z+1/2'

loop_
_atom_site_label
_atom_site_type_symbol
_atom_site_fract_x
_atom_site_fract_y
_atom_site_fract_z
_atom_site_U_iso_or_equiv
_atom_site_adp_type
_atom_site_occupancy
_atom_site_site_symmetry_order
_atom_site_calc_flag
_atom_site_refinement_flags_posn
_atom_site_refinement_flags_adp
_atom_site_refinement_flags_occupancy
_atom_site_disorder_assembly
_atom_site_disorder_group
S9A S 0.3421(7) 0.3674(6) 0.3721(7) 0.248(7) Uani 0.523(5) 1 d DG U P A 1
O1A O 0.2729(10) 0.3093(8) 0.3341(11) 0.241(11) Uani 0.523(5) 1 d DG U P A 1
O2A O 0.4169(9) 0.3784(11) 0.3494(13) 0.257(9) Uiso 0.523(5) 1 d DG U P A 1
O3A O 0.3321(15) 0.3663(11) 0.4467(7) 0.245(9) Uani 0.523(5) 1 d DG U P A 1
C9A C 0.3493(8) 0.4612(7) 0.3486(9) 0.263(7) Uiso 0.523(5) 1 d DG U P A 1
F1A F 0.3542(13) 0.4710(13) 0.2789(9) 0.257(6) Uani 0.523(5) 1 d DG U P A 1
F3A F 0.2887(12) 0.4678(11) 0.3698(12) 0.257(6) Uani 0.523(5) 1 d DG U P A 1
F2A F 0.4152(11) 0.5231(6) 0.3752(15) 0.280(12) Uiso 0.523(5) 1 d DG U P A 1
S9B S 0.3341(7) 0.3695(6) 0.3502(8) 0.084(4) Uani 0.245(4) 1 d G U P B 2
O5A O 0.3816(12) 0.3472(10) 0.3924(11) 0.092(8) Uiso 0.245(4) 1 d G U P B 2
O4A O 0.2508(7) 0.3279(8) 0.3633(13) 0.104(9) Uani 0.245(4) 1 d G U P B 2
O6A O 0.3561(13) 0.3830(11) 0.2776(8) 0.098(10) Uani 0.245(4) 1 d G U P B 2
C9B C 0.3638(8) 0.4691(6) 0.3806(9) 0.080(5) Uiso 0.245(4) 1 d G U P B 2
F4A F 0.3522(14) 0.4696(12) 0.4497(10) 0.080(8) Uiso 0.245(4) 1 d G U P B 2
F5A F 0.4386(9) 0.5208(7) 0.3685(14) 0.091(7) Uani 0.245(4) 1 d G U P B 2
F6A F 0.3200(12) 0.4969(9) 0.3504(14) 0.110(9) Uiso 0.245(4) 1 d G U P B 2
S9C S 0.3581(6) 0.3703(7) 0.3531(9) 0.073(3) Uani 0.232(4) 1 d G U P C 3
O7A O 0.3242(13) 0.3152(10) 0.4107(11) 0.078(9) Uani 0.232(4) 1 d G U P C 3
O8A O 0.3288(13) 0.3393(12) 0.2854(10) 0.073(9) Uani 0.232(4) 1 d G U P C 3
O9A O 0.4428(6) 0.4233(10) 0.3570(15) 0.091(9) Uani 0.232(4) 1 d G U P C 3
C9C C 0.3201(9) 0.4378(8) 0.3664(10) 0.080 Uiso 0.232(4) 1 d G U P C 3
F7A F 0.2401(9) 0.3980(13) 0.3688(16) 0.103(10) Uiso 0.232(4) 1 d G U P C 3
F8A F 0.3451(15) 0.4791(11) 0.4241(12) 0.087(7) Uani 0.232(4) 1 d G U P C 3
F9A F 0.3406(15) 0.4899(11) 0.3135(13) 0.102(8) Uani 0.232(4) 1 d G U P C 3
S8C S 0.2904(5) 0.3065(5) 0.8748(5) 0.087(3) Uiso 0.462(4) 1 d D . P D 4
O1B O 0.2879(13) 0.3003(13) 0.9500(9) 0.093(5) Uiso 0.462(4) 1 d D . P D 4
O3B O 0.3581(10) 0.3139(12) 0.8445(12) 0.093(5) Uiso 0.462(4) 1 d D . P D 4
O2B O 0.2554(8) 0.3567(8) 0.8643(12) 0.062(4) Uiso 0.462(4) 1 d D . P D 4
C89 C 0.2122(11) 0.2061(10) 0.8687(13) 0.080 Uiso 0.462(4) 1 d D . P D 4
F2B F 0.1467(13) 0.2037(16) 0.8420(16) 0.167(12) Uiso 0.462(4) 1 d D . P D 4
F1B F 0.2368(9) 0.1550(8) 0.8558(14) 0.083(4) Uani 0.462(4) 1 d D U P D 4
F3B F 0.1942(11) 0.2028(11) 0.9367(9) 0.093(6) Uiso 0.462(4) 1 d D . P D 4
S8D S 0.2940(4) 0.3197(4) 0.8511(5) 0.087 Uiso 0.538(4) 1 d D . P D 5
O4B O 0.3223(11) 0.3268(11) 0.7806(10) 0.102(7) Uiso 0.538(4) 1 d D . P D 5
O5B O 0.3489(11) 0.3373(12) 0.9068(10) 0.105(7) Uiso 0.538(4) 1 d D . P D 5
O6B O 0.2391(18) 0.3518(18) 0.8428(15) 0.219(19) Uani 0.538(4) 1 d D . P D 5
C88 C 0.2260(11) 0.2168(9) 0.8515(12) 0.080 Uiso 0.538(4) 1 d D . P D 5
F5B F 0.2059(13) 0.1991(13) 0.7835(10) 0.134(7) Uani 0.538(4) 1 d D U P D 5
F4B F 0.1592(10) 0.1869(11) 0.8906(9) 0.125(7) Uiso 0.538(4) 1 d D . P D 5
F6B F 0.2692(13) 0.1827(14) 0.8672(18) 0.191(10) Uiso 0.538(4) 1 d D . P D 5
Fe1 Fe 0.000000 0.000000 0.1083(3) 0.0424(6) Uani 1 3 d S T P . .
Fe2 Fe 0.666667 0.333333 0.1114(3) 0.0531(10) Uani 1 3 d S T P . .
Fe3 Fe 0.333333 0.666667 0.1053(3) 0.0526(9) Uani 1 3 d S T P . .
N2A N 0.1735(5) 0.0913(6) 0.1619(6) 0.061(3) Uani 1 1 d . . . . .
N3A N 0.1013(5) 0.0777(5) 0.1760(5) 0.052(2) Uani 1 1 d . . . . .
N1A N 0.2206(6) 0.1465(7) 0.2008(7) 0.073(3) Uani 1 1 d D . . . .
C1A C 0.3061(7) 0.1787(10) 0.1999(9) 0.090(5) Uani 1 1 d D . . . .
H1A1 H 0.316840 0.136749 0.188328 0.108 Uiso 1 1 calc R U . . .
H1A2 H 0.326823 0.197653 0.246523 0.108 Uiso 1 1 calc R U . . .
C2A C 0.3482(12) 0.2449(12) 0.1482(11) 0.152(10) Uani 1 1 d D . . . .
H2A1 H 0.404230 0.262954 0.148815 0.182 Uiso 1 1 calc R U . . .
H2A2 H 0.340980 0.288807 0.161006 0.182 Uiso 1 1 calc R U . . .
C4A C 0.1048(8) 0.1257(7) 0.2290(7) 0.066(2) Uani 1 1 d . . . . .
H4A H 0.062553 0.126424 0.250604 0.079 Uiso 1 1 calc R U . . .
C5A C 0.1806(7) 0.1715(7) 0.2435(8) 0.066(2) Uani 1 1 d . . . . .
H5A H 0.202467 0.212316 0.276076 0.079 Uiso 1 1 calc R U . . .
N1B N 0.0740(8) 0.2220(7) 0.0130(6) 0.075(4) Uani 1 1 d . . . . .
N2B N 0.0830(7) 0.1707(6) 0.0564(6) 0.069(3) Uani 1 1 d . . . . .
N3B N 0.0265(6) 0.1017(6) 0.0434(5) 0.050(2) Uani 1 1 d . . . . .
C1B C 0.1300(9) 0.3078(8) 0.0202(9) 0.093(4) Uani 1 1 d . . . . .
H1B1 H 0.180274 0.316494 0.037466 0.112 Uiso 1 1 calc R U . . .
H1B2 H 0.138464 0.333262 -0.025239 0.112 Uiso 1 1 calc R U . . .
C2B C 0.0980(10) 0.3407(8) 0.06821(12) 0.093(4) Uani 1 1 d D . . . .
H2B1 H 0.044901 0.323473 0.051829 0.112 Uiso 1 1 calc R U . . .
H2B2 H 0.127786 0.397235 0.060846 0.112 Uiso 1 1 calc R U . . .
C4B C -0.0181(10) 0.1075(9) -0.0067(7) 0.079(4) Uani 1 1 d . . . . .
H4B H -0.061863 0.064052 -0.026012 0.094 Uiso 1 1 calc R U . . .
C5B C 0.0073(12) 0.1847(10) -0.0273(7) 0.091(5) Uani 1 1 d . . . . .
H5B H -0.014460 0.204810 -0.058828 0.109 Uiso 1 1 calc R U . . .
N1C N 0.4418(9) 0.2447(11) 0.0188(9) 0.114(3) Uani 1 1 d . . . . .
N2C N 0.4948(8) 0.2426(8) 0.0620(6) 0.072(3) Uani 1 1 d . . . . .
N3C N 0.5616(7) 0.2990(7) 0.0455(6) 0.062(3) Uani 1 1 d . . . . .
C1C C 0.3588(9) 0.1842(11) 0.0266(9) 0.114(3) Uani 1 1 d D U . . .
H1C1 H 0.355752 0.139239 0.050897 0.136 Uiso 1 1 calc R U . . .
H1C2 H 0.336027 0.166682 -0.019755 0.136 Uiso 1 1 calc R U . . .
C2C C 0.3110(9) 0.2120(11) 0.0661(9) 0.114(3) Uani 1 1 d D U . . .
H2C1 H 0.257076 0.169043 0.070039 0.136 Uiso 1 1 calc R U . . .
H2C2 H 0.310414 0.254315 0.040067 0.136 Uiso 1 1 calc R U . . .
C4C C 0.5522(9) 0.3380(10) -0.0061(7) 0.080(4) Uani 1 1 d . . . . .
H4C H 0.592476 0.384513 -0.025100 0.096 Uiso 1 1 calc R U . . .
C5C C 0.4780(8) 0.3027(10) -0.0278(10) 0.092(5) Uani 1 1 d . . . . .
H5C H 0.456560 0.315236 -0.065871 0.110 Uiso 1 1 calc R U . . .
N2D N 0.8363(8) 0.4279(9) 0.1655(9) 0.102(5) Uani 1 1 d . . . . .
N3D N 0.7674(8) 0.3623(8) 0.1778(7) 0.080(4) Uani 1 1 d . . . . .
N1D N 0.8905(7) 0.4231(11) 0.2014(10) 0.108(5) Uani 1 1 d . . . . .
C1D C -0.0302(17) 0.4858(14) 0.2118(10) 0.150(7) Uani 1 1 d D U . . .
H1D1 H 0.001234 0.464004 0.229833 0.180 Uiso 1 1 calc R U . . .
H1D2 H -0.029909 0.522021 0.246606 0.180 Uiso 1 1 calc R U . . .
C2D C 0.0066(16) 0.5301(13) 0.1453(6) 0.150(7) Uani 1 1 d D U . . .
H2D1 H 0.014160 0.582132 0.154767 0.180 Uiso 1 1 calc R U . . .
H2D2 H 0.059071 0.536695 0.146405 0.180 Uiso 1 1 calc R U . . .
C4D C 0.8595(13) 0.3531(16) 0.2387(12) 0.127(6) Uani 1 1 d . . . . .
H4D H 0.884395 0.333246 0.266767 0.153 Uiso 1 1 calc R U . . .
C5D C 0.7814(13) 0.3217(15) 0.2219(11) 0.127(6) Uani 1 1 d . . . . .
H5D H 0.741874 0.274749 0.241018 0.153 Uiso 1 1 calc R U . . .
N1E N 0.1975(6) 0.4435(5) 0.1975(6) 0.067(3) Uani 1 1 d D . . . .
N2E N 0.2540(9) 0.4949(7) 0.1591(8) 0.102(5) Uani 1 1 d . . . . .
N3E N 0.2641(6) 0.5655(6) 0.1728(6) 0.065(3) Uani 1 1 d . . . . .
C1E C 0.1628(8) 0.3559(5) 0.1923(9) 0.107(4) Uani 1 1 d D . . . .
H1E1 H 0.147856 0.331547 0.238304 0.128 Uiso 1 1 calc R U . . .
H1E2 H 0.200009 0.343019 0.171294 0.128 Uiso 1 1 calc R U . . .
C2E C 0.0916(10) 0.3291(9) 0.14632(13) 0.107(4) Uani 1 1 d D U . . .
H2E1 H 0.057997 0.273053 0.154521 0.128 Uiso 1 1 calc R U . . .
H2E2 H 0.063335 0.354502 0.163824 0.128 Uiso 1 1 calc R U . . .
C4E C 0.2126(7) 0.5555(7) 0.2276(9) 0.080(5) Uani 1 1 d . . . . .
H4E H 0.209260 0.594785 0.252200 0.096 Uiso 1 1 calc R U . . .
C5E C 0.1694(10) 0.4784(9) 0.2372(8) 0.091(5) Uani 1 1 d . . . . .
H5E H 0.126362 0.453153 0.267200 0.109 Uiso 1 1 calc R U . . .
N2F N 0.1665(7) 0.5700(8) 0.0509(7) 0.083(4) Uani 1 1 d . . . . .
N3F N 0.2291(8) 0.6299(8) 0.0399(7) 0.080(3) Uani 1 1 d . . . . .
N1F N 0.115232 0.5766(9) 0.0091(8) 0.104(5) Uani 1 1 d D . . . .
C1F C 0.0336(7) 0.5070(8) 0.0154(13) 0.158(7) Uani 1 1 d D U . . .
H1F1 H 0.006861 0.497957 -0.029462 0.190 Uiso 1 1 calc R U . . .
H1F2 H 0.036952 0.460508 0.026677 0.190 Uiso 1 1 calc R U . . .
C2F C -0.0135(6) 0.5188(14) 0.0704(6) 0.158(7) Uani 1 1 d D U . . .
H2F1 H -0.017448 0.564142 0.055765 0.190 Uiso 1 1 calc R U . . .
H2F2 H -0.066360 0.473621 0.067415 0.190 Uiso 1 1 calc R U . . .
C4F C 0.2222(13) 0.6868(13) -0.0086(11) 0.139(7) Uani 1 1 d . . . . .
H4F H 0.257721 0.739481 -0.018199 0.167 Uiso 1 1 calc R U . . .
C5F C 0.1539(12) 0.6420(12) -0.0323(13) 0.139(7) Uani 1 1 d . . . . .
H5F H 0.132981 0.651923 -0.072232 0.167 Uiso 1 1 calc R U . . .

loop_
_atom_site_aniso_label
_atom_site_aniso_U_11
_atom_site_aniso_U_22
_atom_site_aniso_U_33
_atom_site_aniso_U_23
_atom_site_aniso_U_13
_atom_site_aniso_U_12
S9A 0.245(8) 0.254(8) 0.249(8) 0.000(5) 0.000(5) 0.127(6)
O1A 0.240(15) 0.248(15) 0.241(16) -0.018(14) 0.027(14) 0.126(14)
O3A 0.245(9) 0.245(9) 0.245(9) 0.0001(15) 0.0000(15) 0.122(5)
F1A 0.301(10) 0.300(10) 0.285(10) 0.230(8) 0.238(8) 0.236(8)
F3A 0.301(10) 0.300(10) 0.285(10) 0.230(8) 0.238(8) 0.236(8)
S9B 0.081(6) 0.074(5) 0.084(6) -0.001(5) 0.006(5) 0.029(5)
O4A 0.079(12) 0.088(12) 0.094(13) 0.001(13) 0.002(13) 0.004(11)
O6A 0.088(14) 0.086(14) 0.082(14) -0.005(14) 0.017(13) 0.016(13)
F5A 0.091(7) 0.091(7) 0.091(7) 0.0006(15) 0.0011(15) 0.046(4)
S9C 0.061(5) 0.066(5) 0.068(5) -0.004(5) 0.003(5) 0.014(4)
O7A 0.072(13) 0.062(13) 0.077(14) 0.013(13) 0.018(13) 0.016(12)
O8A 0.066(13) 0.066(13) 0.064(13) -0.029(12) 0.010(12) 0.015(12)
O9A 0.067(13) 0.092(14) 0.059(13) -0.008(14) 0.011(14) 0.000(12)
F8A 0.110(12) 0.088(12) 0.085(12) 0.057(11) 0.056(11) 0.066(10)
F9A 0.112(13) 0.106(13) 0.104(13) 0.066(12) 0.075(12) 0.066(11)
F1B 0.084(4) 0.082(4) 0.084(4) -0.0002(15) -0.0001(15) 0.042(2)
O6B 0.37(5) 0.26(3) 0.17(3) -0.07(3) -0.15(3) 0.26(4)
F5B 0.134(7) 0.134(7) 0.134(7) -0.0007(15) -0.0004(15) 0.067(4)
Fe1 0.0343(7) 0.0343(7) 0.0587(16) 0.000 0.000 0.0172(4)
Fe2 0.0405(11) 0.0405(11) 0.078(3) 0.000 0.000 0.0203(6)
Fe3 0.0473(12) 0.0473(12) 0.063(2) 0.000 0.000 0.0236(6)
N2A 0.036(5) 0.055(6) 0.094(8) -0.012(6) -0.007(5) 0.024(5)
N3A 0.036(5) 0.041(5) 0.080(7) -0.005(5) -0.012(5) 0.021(4)
N1A 0.045(6) 0.074(8) 0.082(8) -0.004(7) 0.005(6) 0.015(6)
C1A 0.039(7) 0.093(11) 0.106(13) 0.021(9) -0.027(8) 0.008(7)
C2A 0.081(13) 0.128(18) 0.21(2) -0.019(17) 0.059(16) 0.028(13)
C4A 0.059(5) 0.051(5) 0.079(6) -0.006(5) -0.010(5) 0.021(4)
C5A 0.059(5) 0.051(5) 0.079(6) -0.006(5) -0.010(5) 0.021(4)
N1B 0.117(11) 0.055(7) 0.056(7) 0.023(6) 0.020(7) 0.045(8)
N2B 0.108(9) 0.040(6) 0.065(7) 0.010(5) 0.017(7) 0.041(6)
N3B 0.056(5) 0.055(6) 0.043(5) 0.003(5) -0.001(4) 0.031(5)
C1B 0.076(7) 0.040(5) 0.136(11) 0.009(6) 0.016(7) 0.008(5)
C2B 0.076(7) 0.040(5) 0.136(11) 0.009(6) 0.016(7) 0.008(5)
C4B 0.097(11) 0.067(9) 0.050(8) 0.005(7) -0.017(8) 0.025(9)
C5B 0.157(16) 0.095(12) 0.038(6) -0.003(8) -0.026(9) 0.076(12)
N1C 0.068(5) 0.138(7) 0.115(7) -0.005(6) -0.017(5) 0.036(5)
N2C 0.086(9) 0.090(9) 0.061(6) -0.014(7) -0.011(7) 0.059(8)
N3C 0.056(7) 0.069(7) 0.068(7) 0.001(6) 0.002(6) 0.036(6)
C1C 0.068(5) 0.138(7) 0.115(7) -0.005(6) -0.017(5) 0.036(5)
C2C 0.068(5) 0.138(7) 0.115(7) -0.005(6) -0.017(5) 0.036(5)
C4C 0.075(10) 0.104(12) 0.059(8) 0.016(9) 0.001(7) 0.044(10)
C5C 0.043(8) 0.108(13) 0.129(15) 0.012(12) -0.009(9) 0.042(8)
N2D 0.060(8) 0.101(10) 0.156(14) -0.047(10) -0.054(9) 0.048(8)
N3D 0.074(8) 0.084(8) 0.093(10) -0.009(7) -0.023(7) 0.046(7)
N1D 0.051(7) 0.155(15) 0.120(13) -0.033(11) -0.014(8) 0.052(9)
C1D 0.149(7) 0.150(7) 0.150(7) -0.0003(15) -0.0005(15) 0.075(3)
C2D 0.149(7) 0.150(7) 0.150(7) -0.0003(15) -0.0005(15) 0.075(3)
C4D 0.109(11) 0.171(16) 0.134(13) -0.033(12) -0.049(10) 0.094(12)
C5D 0.109(11) 0.171(16) 0.134(13) -0.033(12) -0.049(10) 0.094(12)
N1E 0.072(7) 0.055(6) 0.067(7) 0.010(6) 0.015(6) 0.026(6)
N2E 0.110(11) 0.046(7) 0.163(14) 0.048(8) 0.049(10) 0.050(7)
N3E 0.066(6) 0.037(5) 0.094(9) -0.001(6) 0.003(6) 0.027(5)
C1E 0.140(10) 0.053(6) 0.115(9) 0.026(6) 0.030(7) 0.040(7)
C2E 0.140(10) 0.053(6) 0.115(9) 0.026(6) 0.030(7) 0.040(7)
C4E 0.036(6) 0.033(6) 0.156(15) -0.010(8) 0.006(8) 0.007(5)
C5E 0.113(14) 0.085(11) 0.071(10) 0.034(9) 0.029(9) 0.046(11)
N2F 0.054(7) 0.075(8) 0.087(9) -0.006(7) -0.005(7) 0.006(6)
N3F 0.074(9) 0.092(10) 0.086(9) -0.003(8) -0.002(7) 0.050(8)
N1F 0.072(9) 0.139(14) 0.098(11) -0.051(10) -0.038(8) 0.050(10)
C1F 0.158(7) 0.159(7) 0.158(7) -0.0002(10) -0.0002(10) 0.079(4)
C2F 0.158(7) 0.159(7) 0.158(7) -0.0002(10) -0.0002(10) 0.079(4)
C4F 0.120(12) 0.116(12) 0.156(14) 0.043(11) -0.064(11) 0.040(10)
C5F 0.120(12) 0.116(12) 0.156(14) 0.043(11) -0.064(11) 0.040(10)

loop_
_atom_type_symbol
_atom_type_description
_atom_type_scat_dispersion_real
_atom_type_scat_dispersion_imag
_atom_type_scat_source
C C 0.0181 0.0091 'International Tables Vol C Tables 4.2.6.8 and 6.1.1.4'
H H 0.0000 0.0000 'International Tables Vol C Tables 4.2.6.8 and 6.1.1.4'
F F 0.0727 0.0534 'International Tables Vol C Tables 4.2.6.8 and 6.1.1.4'
Fe Fe -1.1336 3.1974 'International Tables Vol C Tables 4.2.6.8 and 6.1.1.4'
N N 0.0311 0.0180 'International Tables Vol C Tables 4.2.6.8 and 6.1.1.4'
O O 0.0492 0.0322 'International Tables Vol C Tables 4.2.6.8 and 6.1.1.4'
S S 0.3331 0.5567 'International Tables Vol C Tables 4.2.6.8 and 6.1.1.4'

loop_
_geom_angle_atom_site_label_1
_geom_angle_atom_site_label_2
_geom_angle_atom_site_label_3
_geom_angle
_geom_angle_site_symmetry_1
_geom_angle_site_symmetry_3
_geom_angle_publ_flag
O3A S9A O2A 115.1 . . ?
O3A S9A O1A 114.5 . . ?
O2A S9A O1A 116.7 . . ?
O3A S9A C9A 101.5 . . ?
O2A S9A C9A 102.4 . . ?
O1A S9A C9A 103.7 . . ?
F3A C9A F1A 107.0 . . ?
F3A C9A F2A 107.5 . . ?
F1A C9A F2A 106.0 . . ?
F3A C9A S9A 113.8 . . ?
F1A C9A S9A 110.6 . . ?
F2A C9A S9A 111.6 . . ?
O6A S9B O4A 115.1 . . ?
O6A S9B O5A 114.4 . . ?
O4A S9B O5A 116.8 . . ?
O6A S9B C9B 101.7 . . ?
O4A S9B C9B 102.3 . . ?
O5A S9B C9B 103.6 . . ?
F5A C9B F4A 107.0 . . ?
F5A C9B F6A 107.5 . . ?
F4A C9B F6A 105.8 . . ?
F5A C9B S9B 113.7 . . ?
F4A C9B S9B 110.8 . . ?
F6A C9B S9B 111.6 . . ?
O8A S9C O7A 115.6 . . ?
O8A S9C O9A 115.2 . . ?
O7A S9C O9A 115.4 . . ?
O8A S9C C9C 102.2 . . ?
O7A S9C C9C 103.5 . . ?
O9A S9C C9C 102.1 . . ?
F8A C9C F9A 106.4 . . ?
F8A C9C F7A 107.2 . . ?
F9A C9C F7A 106.5 . . ?
F8A C9C S9C 113.7 . . ?
F9A C9C S9C 111.6 . . ?
F7A C9C S9C 111.0 . . ?
O3B S8C O1B 114.4(14) . . ?
O3B S8C O2B 128.1(13) . . ?
O1B S8C O2B 100.7(13) . . ?
O3B S8C C89 109.6(12) . . ?
O1B S8C C89 89.9(12) . . ?
O2B S8C C89 107.3(10) . . ?
F1B C89 F3B 109(2) . . ?
F1B C89 F2B 127(2) . . ?
F3B C89 F2B 98(2) . . ?
F1B C89 S8C 113.8(14) . . ?
F3B C89 S8C 92.8(14) . . ?
F2B C89 S8C 109.6(17) . . ?
O5B S8D O4B 117.8(13) . . ?
O5B S8D O6B 126.0(14) . . ?
O4B S8D O6B 100.5(15) . . ?
O5B S8D C88 108.7(11) . . ?
O4B S8D C88 98.6(11) . . ?
O6B S8D C88 100.8(15) . . ?
F5B C88 F6B 105(2) . . ?
F5B C88 F4B 108.7(18) . . ?
F6B C88 F4B 112(2) . . ?
F5B C88 S8D 104.2(15) . . ?
F6B C88 S8D 105.3(15) . . ?
F4B C88 S8D 120.5(15) . . ?
N3B Fe1 N3B 90.9(3) . 3 ?
N3B Fe1 N3B 90.9(3) . 5 ?
N3B Fe1 N3B 90.9(3) 3 5 ?
N3B Fe1 N3A 88.8(3) . . ?
N3B Fe1 N3A 178.3(3) 3 . ?
N3B Fe1 N3A 90.8(3) 5 . ?
N3B Fe1 N3A 90.8(3) . 3 ?
N3B Fe1 N3A 88.8(3) 3 3 ?
N3B Fe1 N3A 178.3(3) 5 3 ?
N3A Fe1 N3A 89.4(4) . 3 ?
N3B Fe1 N3A 178.3(3) . 5 ?
N3B Fe1 N3A 90.8(3) 3 5 ?
N3B Fe1 N3A 88.8(3) 5 5 ?
N3A Fe1 N3A 89.4(4) . 5 ?
N3A Fe1 N3A 89.4(4) 3 5 ?
N3D Fe2 N3D 89.4(5) . 5_665 ?
N3D Fe2 N3D 89.4(5) . 3_655 ?
N3D Fe2 N3D 89.4(5) 5_665 3_655 ?
N3D Fe2 N3C 177.7(4) . . ?
N3D Fe2 N3C 88.4(3) 5_665 . ?
N3D Fe2 N3C 91.3(4) 3_655 . ?
N3D Fe2 N3C 88.4(3) . 3_655 ?
N3D Fe2 N3C 91.3(4) 5_665 3_655 ?
N3D Fe2 N3C 177.7(4) 3_655 3_655 ?
N3C Fe2 N3C 91.0(4) . 3_655 ?
N3D Fe2 N3C 91.3(4) . 5_665 ?
N3D Fe2 N3C 177.7(4) 5_665 5_665 ?
N3D Fe2 N3C 88.4(3) 3_655 5_665 ?
N3C Fe2 N3C 91.0(4) . 5_665 ?
N3C Fe2 N3C 91.0(4) 3_655 5_665 ?
N3E Fe3 N3E 88.7(4) 5_565 3_665 ?
N3E Fe3 N3E 88.7(4) 5_565 . ?
N3E Fe3 N3E 88.7(4) 3_665 . ?
N3E Fe3 N3F 88.9(4) 5_565 5_565 ?
N3E Fe3 N3F 91.7(3) 3_665 5_565 ?
N3E Fe3 N3F 177.6(4) . 5_565 ?
N3E Fe3 N3F 91.7(3) 5_565 . ?
N3E Fe3 N3F 177.6(4) 3_665 . ?
N3E Fe3 N3F 88.9(4) . . ?
N3F Fe3 N3F 90.7(5) 5_565 . ?
N3E Fe3 N3F 177.6(3) 5_565 3_665 ?
N3E Fe3 N3F 88.9(4) 3_665 3_665 ?
N3E Fe3 N3F 91.7(3) . 3_665 ?
N3F Fe3 N3F 90.7(5) 5_565 3_665 ?
N3F Fe3 N3F 90.7(5) . 3_665 ?
N1A N2A N3A 107.6(10) . . ?
N2A N3A C4A 109.4(10) . . ?
N2A N3A Fe1 121.2(8) . . ?
C4A N3A Fe1 128.8(8) . . ?
N2A N1A C5A 110.6(10) . . ?
N2A N1A C1A 123.6(13) . . ?
C5A N1A C1A 125.8(13) . . ?
N1A C1A C2A 113.3(13) . . ?
N1A C1A H1A1 108.9 . . ?
C2A C1A H1A1 108.9 . . ?
N1A C1A H1A2 108.9 . . ?
C2A C1A H1A2 108.9 . . ?
H1A1 C1A H1A2 107.7 . . ?
C1A C2A C2C 109.1(14) . . ?
C1A C2A H2A1 109.9 . . ?
C2C C2A H2A1 109.9 . . ?
C1A C2A H2A2 109.9 . . ?
C2C C2A H2A2 109.9 . . ?
H2A1 C2A H2A2 108.3 . . ?
C5A C4A N3A 106.0(12) . . ?
C5A C4A H4A 127.0 . . ?
N3A C4A H4A 127.0 . . ?
C4A C5A N1A 106.3(12) . . ?
C4A C5A H5A 126.9 . . ?
N1A C5A H5A 126.9 . . ?
C5B N1B N2B 112.5(12) . . ?
C5B N1B C1B 128.5(13) . . ?
N2B N1B C1B 118.6(13) . . ?
N3B N2B N1B 107.4(12) . . ?
N2B N3B C4B 107.8(11) . . ?
N2B N3B Fe1 123.1(8) . . ?
C4B N3B Fe1 128.1(9) . . ?
C2B C1B N1B 109.1(12) . . ?
C2B C1B H1B1 109.9 . . ?
N1B C1B H1B1 109.9 . . ?
C2B C1B H1B2 109.9 . . ?
N1B C1B H1B2 109.9 . . ?
H1B1 C1B H1B2 108.3 . . ?
C1B C2B C2E 126.0(13) . . ?
C1B C2B H2B1 105.8 . . ?
C2E C2B H2B1 105.8 . . ?
C1B C2B H2B2 105.8 . . ?
C2E C2B H2B2 105.8 . . ?
H2B1 C2B H2B2 106.2 . . ?
N3B C4B C5B 113.6(13) . . ?
N3B C4B H4B 123.2 . . ?
C5B C4B H4B 123.2 . . ?
N1B C5B C4B 98.5(12) . . ?
N1B C5B H5B 130.7 . . ?
C4B C5B H5B 130.7 . . ?
C5C N1C N2C 110.1(14) . . ?
C5C N1C C1C 131.3(16) . . ?
N2C N1C C1C 118.4(17) . . ?
N3C N2C N1C 107.6(13) . . ?
N2C N3C C4C 108.0(12) . . ?
N2C N3C Fe2 121.8(9) . . ?
C4C N3C Fe2 129.0(11) . . ?
N1C C1C C2C 113.4(16) . . ?
N1C C1C H1C1 108.9 . . ?
C2C C1C H1C1 108.9 . . ?
N1C C1C H1C2 108.9 . . ?
C2C C1C H1C2 108.9 . . ?
H1C1 C1C H1C2 107.7 . . ?
C1C C2C C2A 111.7(12) . . ?
C1C C2C H2C1 109.3 . . ?
C2A C2C H2C1 109.3 . . ?
C1C C2C H2C2 109.3 . . ?
C2A C2C H2C2 109.3 . . ?
H2C1 C2C H2C2 107.9 . . ?
N3C C4C C5C 111.5(15) . . ?
N3C C4C H4C 124.3 . . ?
C5C C4C H4C 124.3 . . ?
C4C C5C N1C 102.4(15) . . ?
C4C C5C H5C 128.8 . . ?
N1C C5C H5C 128.8 . . ?
N1D N2D N3D 107.8(16) . . ?
C5D N3D N2D 106.7(16) . . ?
C5D N3D Fe2 132.1(15) . . ?
N2D N3D Fe2 119.9(10) . . ?
N2D N1D C4D 111.7(16) . . ?
N2D N1D C1D 126(2) . 1_655 ?
C4D N1D C1D 121.9(18) . 1_655 ?
N1D C1D C2D 112(2) 1_455 . ?
N1D C1D H1D1 109.1 1_455 . ?
C2D C1D H1D1 109.1 . . ?
N1D C1D H1D2 109.1 1_455 . ?
C2D C1D H1D2 109.1 . . ?
H1D1 C1D H1D2 107.8 . . ?
C2F C2D C1D 135.8(19) . . ?
C2F C2D H2D1 103.2 . . ?
C1D C2D H2D1 103.2 . . ?
C2F C2D H2D2 103.2 . . ?
C1D C2D H2D2 103.2 . . ?
H2D1 C2D H2D2 105.2 . . ?
C5D C4D N1D 99.4(19) . . ?
C5D C4D H4D 130.3 . . ?
N1D C4D H4D 130.3 . . ?
N3D C5D C4D 114(3) . . ?
N3D C5D H5D 122.8 . . ?
C4D C5D H5D 122.8 . . ?
N2E N1E C5E 110.0(11) . . ?
N2E N1E C1E 125.2(12) . . ?
C5E N1E C1E 124.5(13) . . ?
N1E N2E N3E 109.0(12) . . ?
N2E N3E C4E 106.3(11) . . ?
N2E N3E Fe3 122.5(9) . . ?
C4E N3E Fe3 130.3(8) . . ?
N1E C1E C2E 104.5(11) . . ?
N1E C1E H1E1 110.9 . . ?
C2E C1E H1E1 110.9 . . ?
N1E C1E H1E2 110.9 . . ?
C2E C1E H1E2 110.9 . . ?
H1E1 C1E H1E2 108.9 . . ?
C2B C2E C1E 122.2(12) . . ?
C2B C2E H2E1 106.8 . . ?
C1E C2E H2E1 106.8 . . ?
C2B C2E H2E2 106.8 . . ?
C1E C2E H2E2 106.8 . . ?
H2E1 C2E H2E2 106.6 . . ?
C5E C4E N3E 105.5(13) . . ?
C5E C4E H4E 127.2 . . ?
N3E C4E H4E 127.2 . . ?
N1E C5E C4E 108.7(13) . . ?
N1E C5E H5E 125.7 . . ?
C4E C5E H5E 125.7 . . ?
N3F N2F N1F 104.4(13) . . ?
N2F N3F C4F 113.5(15) . . ?
N2F N3F Fe3 123.0(11) . . ?
C4F N3F Fe3 121.4(12) . . ?
N2F N1F C5F 110.0(9) . . ?
N2F N1F C1F 112.1(18) . . ?
C5F N1F C1F 137.6(17) . . ?
C2F C1F N1F 112.2(10) . . ?
C2F C1F H1F1 109.2 . . ?
N1F C1F H1F1 109.2 . . ?
C2F C1F H1F2 109.2 . . ?
N1F C1F H1F2 109.2 . . ?
H1F1 C1F H1F2 107.9 . . ?
C2D C2F C1F 124.6(15) . . ?
C2D C2F H2F1 106.2 . . ?
C1F C2F H2F1 106.2 . . ?
C2D C2F H2F2 106.2 . . ?
C1F C2F H2F2 106.2 . . ?
H2F1 C2F H2F2 106.4 . . ?
C5F C4F N3F 99.2(18) . . ?
C5F C4F H4F 130.4 . . ?
N3F C4F H4F 130.4 . . ?
C4F C5F N1F 110.2(17) . . ?
C4F C5F H5F 124.9 . . ?
N1F C5F H5F 124.9 . . ?

loop_
_geom_bond_atom_site_label_1
_geom_bond_atom_site_label_2
_geom_bond_distance
_geom_bond_site_symmetry_2
_geom_bond_publ_flag
S9A O3A 1.4321 . ?
S9A O2A 1.4358 . ?
S9A O1A 1.4543 . ?
S9A C9A 1.8277 . ?
C9A F3A 1.3201 . ?
C9A F1A 1.3358 . ?
C9A F2A 1.3530 . ?
S9B O6A 1.4320 . ?
S9B O4A 1.4363 . ?
S9B O5A 1.4516 . ?
S9B C9B 1.8296 . ?
C9B F5A 1.3203 . ?
C9B F4A 1.3355 . ?
C9B F6A 1.3522 . ?
S9C O8A 1.4170 . ?
S9C O7A 1.4458 . ?
S9C O9A 1.4536 . ?
S9C C9C 1.8324 . ?
C9C F8A 1.3055 . ?
C9C F9A 1.3433 . ?
C9C F7A 1.3574 . ?
S8C O3B 1.386(16) . ?
S8C O1B 1.434(16) . ?
S8C O2B 1.467(14) . ?
S8C C89 1.794(17) . ?
C89 F1B 1.333(18) . ?
C89 F3B 1.33(2) . ?
C89 F2B 1.357(19) . ?
S8D O5B 1.424(16) . ?
S8D O4B 1.431(17) . ?
S8D O6B 1.502(16) . ?
S8D C88 1.774(15) . ?
C88 F5B 1.35(2) . ?
C88 F6B 1.348(19) . ?
C88 F4B 1.359(18) . ?
Fe1 N3B 2.174(9) . ?
Fe1 N3B 2.174(9) 3 ?
Fe1 N3B 2.174(9) 5 ?
Fe1 N3A 2.213(9) . ?
Fe1 N3A 2.213(9) 3 ?
Fe1 N3A 2.213(9) 5 ?
Fe2 N3D 2.167(12) . ?
Fe2 N3D 2.167(12) 5_665 ?
Fe2 N3D 2.167(12) 3_655 ?
Fe2 N3C 2.208(11) . ?
Fe2 N3C 2.208(11) 3_655 ?
Fe2 N3C 2.208(11) 5_665 ?
Fe3 N3E 2.174(11) 5_565 ?
Fe3 N3E 2.174(11) 3_665 ?
Fe3 N3E 2.174(11) . ?
Fe3 N3F 2.184(14) 5_565 ?
Fe3 N3F 2.184(13) . ?
Fe3 N3F 2.184(13) 3_665 ?
N2A N1A 1.253(14) . ?
N2A N3A 1.329(12) . ?
N3A C4A 1.357(15) . ?
N1A C5A 1.378(18) . ?
N1A C1A 1.465(15) . ?
C1A C2A 1.503(18) . ?
C1A H1A1 0.9700 . ?
C1A H1A2 0.9700 . ?
C2A C2C 1.71(2) . ?
C2A H2A1 0.9700 . ?
C2A H2A2 0.9700 . ?
C4A C5A 1.324(17) . ?
C4A H4A 0.9300 . ?
C5A H5A 0.9300 . ?
N1B C5B 1.37(2) . ?
N1B N2B 1.376(15) . ?
N1B C1B 1.485(18) . ?
N2B N3B 1.272(15) . ?
N3B C4B 1.336(16) . ?
C1B C2B 1.430(18) . ?
C1B H1B1 0.9700 . ?
C1B H1B2 0.9700 . ?
C2B C2E 1.4998(15) . ?
C2B H2B1 0.9700 . ?
C2B H2B2 0.9700 . ?
C4B C5B 1.39(2) . ?
C4B H4B 0.9300 . ?
C5B H5B 0.9300 . ?
N1C C5C 1.33(2) . ?
N1C N2C 1.341(18) . ?
N1C C1C 1.46(2) . ?
N2C N3C 1.259(16) . ?
N3C C4C 1.314(17) . ?
C1C C2C 1.5005(15) . ?
C1C H1C1 0.9700 . ?
C1C H1C2 0.9700 . ?
C2C H2C1 0.9700 . ?
C2C H2C2 0.9700 . ?
C4C C5C 1.32(2) . ?
C4C H4C 0.9300 . ?
C5C H5C 0.9300 . ?
N2D N1D 1.305(18) . ?
N2D N3D 1.338(19) . ?
N3D C5D 1.28(2) . ?
N1D C4D 1.39(3) . ?
N1D C1D 1.43(3) 1_655 ?
C1D C2D 1.4998(15) . ?
C1D H1D1 0.9700 . ?
C1D H1D2 0.9700 . ?
C2D C2F 1.466(12) . ?
C2D H2D1 0.9700 . ?
C2D H2D2 0.9700 . ?
C4D C5D 1.37(3) . ?
C4D H4D 0.9300 . ?
C5D H5D 0.9300 . ?
N1E N2E 1.288(15) . ?
N1E C5E 1.309(19) . ?
N1E C1E 1.4997(15) . ?
N2E N3E 1.322(15) . ?
N3E C4E 1.396(18) . ?
C1E C2E 1.5004(15) . ?
C1E H1E1 0.9700 . ?
C1E H1E2 0.9700 . ?
C2E H2E1 0.9700 . ?
C2E H2E2 0.9700 . ?
C4E C5E 1.324(19) . ?
C4E H4E 0.9300 . ?
C5E H5E 0.9300 . ?
N2F N3F 1.217(16) . ?
N2F N1F 1.337(18) . ?
N3F C4F 1.51(2) . ?
N1F C5F 1.36(2) . ?
N1F C1F 1.5003(15) . ?
C1F C2F 1.488(18) . ?
C1F H1F1 0.9700 . ?
C1F H1F2 0.9700 . ?
C2F H2F1 0.9700 . ?
C2F H2F2 0.9700 . ?
C4F C5F 1.26(3) . ?
C4F H4F 0.9300 . ?
C5F H5F 0.9300 . ?

loop_
_geom_torsion_atom_site_label_1
_geom_torsion_atom_site_label_2
_geom_torsion_atom_site_label_3
_geom_torsion_atom_site_label_4
_geom_torsion
_geom_torsion_site_symmetry_1
_geom_torsion_site_symmetry_2
_geom_torsion_site_symmetry_3
_geom_torsion_site_symmetry_4
_geom_torsion_publ_flag
O3A S9A C9A F3A -55.7 . . . . ?
O2A S9A C9A F3A -174.8 . . . . ?
O1A S9A C9A F3A 63.3 . . . . ?
O3A S9A C9A F1A -176.2 . . . . ?
O2A S9A C9A F1A 64.7 . . . . ?
O1A S9A C9A F1A -57.1 . . . . ?
O3A S9A C9A F2A 66.1 . . . . ?
O2A S9A C9A F2A -53.0 . . . . ?
O1A S9A C9A F2A -174.8 . . . . ?
O6A S9B C9B F5A -55.6 . . . . ?
O4A S9B C9B F5A -174.8 . . . . ?
O5A S9B C9B F5A 63.3 . . . . ?
O6A S9B C9B F4A -176.2 . . . . ?
O4A S9B C9B F4A 64.6 . . . . ?
O5A S9B C9B F4A -57.3 . . . . ?
O6A S9B C9B F6A 66.2 . . . . ?
O4A S9B C9B F6A -53.0 . . . . ?
O5A S9B C9B F6A -174.9 . . . . ?
O8A S9C C9C F8A -174.7 . . . . ?
O7A S9C C9C F8A 64.9 . . . . ?
O9A S9C C9C F8A -55.2 . . . . ?
O8A S9C C9C F9A -54.4 . . . . ?
O7A S9C C9C F9A -174.8 . . . . ?
O9A S9C C9C F9A 65.1 . . . . ?
O8A S9C C9C F7A 64.3 . . . . ?
O7A S9C C9C F7A -56.1 . . . . ?
O9A S9C C9C F7A -176.3 . . . . ?
O3B S8C C89 F1B 18(2) . . . . ?
O1B S8C C89 F1B -98(2) . . . . ?
O2B S8C C89 F1B 161(2) . . . . ?
O3B S8C C89 F3B 130.2(16) . . . . ?
O1B S8C C89 F3B 14.2(16) . . . . ?
O2B S8C C89 F3B -87.0(17) . . . . ?
O3B S8C C89 F2B -130(2) . . . . ?
O1B S8C C89 F2B 114(2) . . . . ?
O2B S8C C89 F2B 13(2) . . . . ?
O5B S8D C88 F5B -149.1(16) . . . . ?
O4B S8D C88 F5B -25.8(17) . . . . ?
O6B S8D C88 F5B 76.7(19) . . . . ?
O5B S8D C88 F6B -39(2) . . . . ?
O4B S8D C88 F6B 85(2) . . . . ?
O6B S8D C88 F6B -173(2) . . . . ?
O5B S8D C88 F4B 89(2) . . . . ?
O4B S8D C88 F4B -148.0(19) . . . . ?
O6B S8D C88 F4B -45(2) . . . . ?
N1A N2A N3A C4A -2.7(15) . . . . ?
N1A N2A N3A Fe1 169.1(8) . . . . ?
N3A N2A N1A C5A 0.7(16) . . . . ?
N3A N2A N1A C1A -179.5(12) . . . . ?
N2A N1A C1A C2A 89(2) . . . . ?
C5A N1A C1A C2A -91(2) . . . . ?
N1A C1A C2A C2C -58(2) . . . . ?
N2A N3A C4A C5A 3.6(15) . . . . ?
Fe1 N3A C4A C5A -167.4(9) . . . . ?
N3A C4A C5A N1A -3.0(15) . . . . ?
N2A N1A C5A C4A 1.5(17) . . . . ?
C1A N1A C5A C4A -178.3(13) . . . . ?
C5B N1B N2B N3B 2.7(16) . . . . ?
C1B N1B N2B N3B 176.5(11) . . . . ?
N1B N2B N3B C4B -0.2(14) . . . . ?
N1B N2B N3B Fe1 -169.5(7) . . . . ?
C5B N1B C1B C2B 80(2) . . . . ?
N2B N1B C1B C2B -92.2(16) . . . . ?
N1B C1B C2B C2E 72.5(19) . . . . ?
N2B N3B C4B C5B -2.5(17) . . . . ?
Fe1 N3B C4B C5B 166.2(10) . . . . ?
N2B N1B C5B C4B -3.8(16) . . . . ?
C1B N1B C5B C4B -176.8(14) . . . . ?
N3B C4B C5B N1B 3.8(17) . . . . ?
C5C N1C N2C N3C 3(2) . . . . ?
C1C N1C N2C N3C 179.2(15) . . . . ?
N1C N2C N3C C4C 1.4(17) . . . . ?
N1C N2C N3C Fe2 170.0(10) . . . . ?
C5C N1C C1C C2C -84(3) . . . . ?
N2C N1C C1C C2C 101(2) . . . . ?
N1C C1C C2C C2A -58(2) . . . . ?
C1A C2A C2C C1C -94.4(14) . . . . ?
N2C N3C C4C C5C -5.0(19) . . . . ?
Fe2 N3C C4C C5C -172.6(11) . . . . ?
N3C C4C C5C N1C 6(2) . . . . ?
N2C N1C C5C C4C -5(2) . . . . ?
C1C N1C C5C C4C 179(2) . . . . ?
N1D N2D N3D C5D 2(2) . . . . ?
N1D N2D N3D Fe2 -166.3(11) . . . . ?
N3D N2D N1D C4D 1(2) . . . . ?
N3D N2D N1D C1D -169.7(17) . . . 1_655 ?
N1D C1D C2D C2F -11(4) 1_455 . . . ?
N2D N1D C4D C5D -3(2) . . . . ?
C1D N1D C4D C5D 168.0(18) 1_655 . . . ?
N2D N3D C5D C4D -4(2) . . . . ?
Fe2 N3D C5D C4D 162.1(15) . . . . ?
N1D C4D C5D N3D 4(2) . . . . ?
C5E N1E N2E N3E 0(2) . . . . ?
C1E N1E N2E N3E 173.5(13) . . . . ?
N1E N2E N3E C4E 4.5(18) . . . . ?
N1E N2E N3E Fe3 -165.7(10) . . . . ?
N2E N1E C1E C2E -96.1(16) . . . . ?
C5E N1E C1E C2E 76.9(19) . . . . ?
C1B C2B C2E C1E 62.0(16) . . . . ?
N1E C1E C2E C2B 76.2(17) . . . . ?
N2E N3E C4E C5E -6.8(17) . . . . ?
Fe3 N3E C4E C5E 162.3(11) . . . . ?
N2E N1E C5E C4E -4(2) . . . . ?
C1E N1E C5E C4E -178.1(14) . . . . ?
N3E C4E C5E N1E 6.7(19) . . . . ?
N1F N2F N3F C4F 5(2) . . . . ?
N1F N2F N3F Fe3 168.5(9) . . . . ?
N3F N2F N1F C5F 5(2) . . . . ?
N3F N2F N1F C1F 179.9(13) . . . . ?
N2F N1F C1F C2F 91(2) . . . . ?
C5F N1F C1F C2F -97(3) . . . . ?
C1D C2D C2F C1F -116(3) . . . . ?
N1F C1F C2F C2D -62(3) . . . . ?
N2F N3F C4F C5F -14(3) . . . . ?
Fe3 N3F C4F C5F -177.7(16) . . . . ?
N3F C4F C5F N1F 16(3) . . . . ?
N2F N1F C5F C4F -15(3) . . . . ?
C1F N1F C5F C4F 172(2) . . . . ?
